data_4511516
loop_
_publ_author_name
'Babu, N. Jagadeesh'
'Nangia, Ashwini'

_publ_section_title
;
 MultipleZ&#x2018; in Carboxylic Acid&#x2212;Pyridine Trimer Synthon and
 Kagom\'e Lattice in the Structure of 5-Methylpyrazine-2,3-dicarboxylic
 Acid
;
_journal_issue 9
_journal_name_full 'Crystal Growth &amp; Design'
_journal_page_first 1995
_journal_paper_doi 10.1021/cg060180+
_journal_volume 6
_journal_year 2006
_chemical_formula_moiety 'C7 H6 N2 O4'
_chemical_formula_sum 'C7 H6 N2 O4'
_chemical_formula_weight 182.14
_chemical_name_common 'Methylpyrazine dicarboxylic acid'
_chemical_name_systematic
; 
 5-Methyl-pyrazine-2, 3-dicarboxylic acid  
;
_space_group_IT_number 170
_symmetry_cell_setting hexagonal
_symmetry_space_group_name_Hall 'P 65'
_symmetry_space_group_name_H-M 'P 65'
_atom_sites_solution_hydrogens geom
_atom_sites_solution_primary direct
_atom_sites_solution_secondary difmap
_audit_creation_method SHELXL-97
_cell_angle_alpha 90.00
_cell_angle_beta 90.00
_cell_angle_gamma 120.00
_cell_formula_units_Z 18
_cell_length_a 13.6937(7)
_cell_length_b 13.6937(7)
_cell_length_c 21.345(2)
_cell_measurement_reflns_used 2515
_cell_measurement_temperature 100(2)
_cell_measurement_theta_max 23.14
_cell_measurement_theta_min 2.57
_cell_volume 3466.3(4)
_computing_cell_refinement 'Bruker SMART'
_computing_data_collection 'Bruker SMART'
_computing_data_reduction 'Bruker SAINT'
_computing_molecular_graphics 'Bruker SHELXTL'
_computing_publication_material 'Bruker SHELXTL'
_computing_structure_refinement 'SHELXL-97 (Sheldrick, 1997)'
_computing_structure_solution 'SHELXS-97 (Sheldrick, 1990)'
_diffrn_ambient_temperature 100(2)
_diffrn_measured_fraction_theta_full 0.986
_diffrn_measured_fraction_theta_max 0.986
_diffrn_measurement_device_type 'CCD area detector'
_diffrn_measurement_method 'phi and omega scans'
_diffrn_radiation_monochromator graphite
_diffrn_radiation_source 'fine-focus sealed tube'
_diffrn_radiation_type MoK\a
_diffrn_radiation_wavelength 0.71073
_diffrn_reflns_av_R_equivalents 0.0643
_diffrn_reflns_av_sigmaI/netI 0.0344
_diffrn_reflns_limit_h_max 16
_diffrn_reflns_limit_h_min -13
_diffrn_reflns_limit_k_max 15
_diffrn_reflns_limit_k_min -16
_diffrn_reflns_limit_l_max 26
_diffrn_reflns_limit_l_min -26
_diffrn_reflns_number 15628
_diffrn_reflns_theta_full 26.01
_diffrn_reflns_theta_max 26.01
_diffrn_reflns_theta_min 1.72
_exptl_absorpt_coefficient_mu 0.132
_exptl_absorpt_correction_T_max 0.9805
_exptl_absorpt_correction_T_min 0.9517
_exptl_absorpt_correction_type multi-scan
_exptl_absorpt_process_details 'Bruker AXS SADABS program'
_exptl_crystal_colour brown
_exptl_crystal_density_diffrn 1.571
_exptl_crystal_density_method 'not measured'
_exptl_crystal_description needle
_exptl_crystal_F_000 1692
_exptl_crystal_size_max 0.38
_exptl_crystal_size_mid 0.16
_exptl_crystal_size_min 0.15
_refine_diff_density_max 0.287
_refine_diff_density_min -0.228
_refine_diff_density_rms 0.053
_refine_ls_abs_structure_details 'Flack H D (1983), Acta Cryst. A39, 876-881'
_refine_ls_abs_structure_Flack 0(10)
_refine_ls_extinction_method none
_refine_ls_goodness_of_fit_ref 1.293
_refine_ls_hydrogen_treatment mixed
_refine_ls_matrix_type full
_refine_ls_number_parameters 379
_refine_ls_number_reflns 2305
_refine_ls_number_restraints 1
_refine_ls_restrained_S_all 1.293
_refine_ls_R_factor_all 0.0641
_refine_ls_R_factor_gt 0.0513
_refine_ls_shift/su_max 0.001
_refine_ls_shift/su_mean 0.000
_refine_ls_structure_factor_coef Fsqd
_refine_ls_weighting_details 'calc w=1/[\s^2^(Fo^2^)+(0.0420P)^2^+0.0000P] where P=(Fo^2^+2Fc^2^)/3'
_refine_ls_weighting_scheme calc
_refine_ls_wR_factor_gt 0.0950
_refine_ls_wR_factor_ref 0.0992
_reflns_number_gt 1985
_reflns_number_total 2305
_reflns_threshold_expression >2sigma(I)
_cod_data_source_file cg060180%2Bsi20060630_014031.cif
_cod_data_source_block an55_m
_cod_depositor_comments
;
The following automatic conversions were performed:

'_symmetry_cell_setting' value 'Hexagonal' changed to 'hexagonal'
according to
/usr/data/users/saulius/automatic-downloads/retrospective/ACS/lib/dictionaries/cif_core.dic
dictionary named 'cif_core.dic' version 2.4.2 from 2011-04-26.

Automatic conversion script
Id: cif_fix_values 2281 2013-09-26 08:29:07Z andrius 
;
_cod_original_sg_symbol_H-M 'P6(5)  '
_cod_database_code 4511516

loop_
_symmetry_equiv_pos_as_xyz
'x, y, z'
'-y, x-y, z+2/3'
'-x+y, -x, z+1/3'
'-x, -y, z+1/2'
'y, -x+y, z+1/6'
'x-y, x, z+5/6'

loop_
_atom_site_label
_atom_site_type_symbol
_atom_site_fract_x
_atom_site_fract_y
_atom_site_fract_z
_atom_site_U_iso_or_equiv
_atom_site_adp_type
_atom_site_occupancy
_atom_site_symmetry_multiplicity
_atom_site_calc_flag
_atom_site_refinement_flags
N2 N 0.0554(3) 0.2808(3) 0.07677(15) 0.0195(7) Uani 1 1 d .
C10 C 0.7080(4) 0.4879(4) 0.0859(2) 0.0238(9) Uani 1 1 d .
H10 H 0.7530 0.4530 0.0865 0.029 Uiso 1 1 calc R
N3 N 0.7587(3) 0.5989(3) 0.08238(16) 0.0229(8) Uani 1 1 d .
C13 C 0.5774(3) 0.5808(3) 0.08369(18) 0.0207(9) Uani 1 1 d .
O1 O 0.2433(2) 0.1165(2) 0.04339(15) 0.0292(7) Uani 1 1 d .
C6 C 0.1206(3) 0.2338(3) 0.06868(18) 0.0212(9) Uani 1 1 d .
C11 C 0.6936(3) 0.6468(3) 0.08187(19) 0.0216(9) Uani 1 1 d .
N5 N 0.2078(3) 0.8465(3) 0.07450(16) 0.0204(8) Uani 1 1 d .
C16 C 0.3880(3) 0.8624(4) 0.0887(2) 0.0232(9) Uani 1 1 d .
O6 O 0.8588(3) 0.8191(3) 0.0780(2) 0.0492(11) Uani 1 1 d .
O8 O 0.4639(3) 0.6478(3) 0.12693(15) 0.0367(9) Uani 1 1 d .
C9 C 0.5913(4) 0.4199(3) 0.08873(19) 0.0210(9) Uani 1 1 d .
N4 N 0.5273(3) 0.4677(3) 0.08803(16) 0.0222(7) Uani 1 1 d .
C18 C 0.1603(3) 0.7353(3) 0.08552(18) 0.0198(9) Uani 1 1 d .
O12 O 0.1364(3) 0.5029(3) 0.06038(14) 0.0253(7) Uani 1 1 d .
N1 N -0.0374(3) 0.0503(3) 0.07542(18) 0.0260(8) Uani 1 1 d .
C2 C -0.0543(3) 0.2145(3) 0.08344(19) 0.0208(9) Uani 1 1 d .
O4 O 0.3037(3) 0.3341(3) 0.11077(14) 0.0268(7) Uani 1 1 d .
O10 O -0.0128(2) 0.5759(2) 0.11413(15) 0.0307(7) Uani 1 1 d .
C21 C 0.1819(4) 0.5648(4) 0.1101(2) 0.0242(9) Uani 1 1 d .
O9 O -0.0139(3) 0.7139(3) 0.05925(16) 0.0316(8) Uani 1 1 d .
C3 C -0.0997(4) 0.0975(4) 0.0834(2) 0.0266(10) Uani 1 1 d .
H3 H -0.1786 0.0504 0.0893 0.032 Uiso 1 1 calc R
N6 N 0.3401(3) 0.7524(3) 0.09997(15) 0.0214(8) Uani 1 1 d .
O5 O 0.6987(3) 0.8221(3) 0.0791(2) 0.0504(11) Uani 1 1 d .
C17 C 0.3178(4) 0.9086(3) 0.07613(18) 0.0225(9) Uani 1 1 d .
H17 H 0.3517 0.9873 0.0687 0.027 Uiso 1 1 calc R
O3 O 0.2803(2) 0.3606(3) 0.00928(14) 0.0356(8) Uani 1 1 d .
C5 C 0.1466(3) 0.0636(3) 0.05973(19) 0.0223(9) Uani 1 1 d .
C4 C 0.0740(3) 0.1177(3) 0.0683(2) 0.0224(9) Uani 1 1 d .
C14 C 0.5002(3) 0.6293(3) 0.0744(2) 0.0217(9) Uani 1 1 d .
O7 O 0.4733(3) 0.6416(3) 0.02333(15) 0.0362(8) Uani 1 1 d .
O2 O 0.0895(3) -0.0423(3) 0.0735(2) 0.0424(9) Uani 1 1 d .
O11 O 0.1914(3) 0.5305(3) 0.16045(16) 0.0467(10) Uani 1 1 d .
C12 C 0.7511(3) 0.7735(3) 0.0792(2) 0.0246(9) Uani 1 1 d .
C20 C 0.2277(3) 0.6883(3) 0.09761(18) 0.0190(9) Uani 1 1 d .
C19 C 0.0356(3) 0.6660(3) 0.08809(19) 0.0220(9) Uani 1 1 d .
C1 C -0.1284(3) 0.2656(4) 0.0922(2) 0.0273(10) Uani 1 1 d .
H1A H -0.1666 0.2423 0.1328 0.041 Uiso 1 1 calc R
H1B H -0.1846 0.2399 0.0587 0.041 Uiso 1 1 calc R
H1C H -0.0820 0.3480 0.0909 0.041 Uiso 1 1 calc R
C7 C 0.2444(3) 0.3159(3) 0.05890(19) 0.0197(9) Uani 1 1 d .
C15 C 0.5126(4) 0.9350(4) 0.0879(2) 0.0316(10) Uani 1 1 d .
H15A H 0.5473 0.8913 0.1022 0.047 Uiso 1 1 calc R
H15B H 0.5349 0.9996 0.1159 0.047 Uiso 1 1 calc R
H15C H 0.5379 0.9621 0.0452 0.047 Uiso 1 1 calc R
C8 C 0.5358(4) 0.2944(4) 0.0920(2) 0.0296(10) Uani 1 1 d .
H8A H 0.5326 0.2712 0.1358 0.044 Uiso 1 1 calc R
H8B H 0.5793 0.2690 0.0674 0.044 Uiso 1 1 calc R
H8C H 0.4592 0.2607 0.0752 0.044 Uiso 1 1 calc R
H6 H 0.890(4) 0.886(4) 0.081(2) 0.036(14) Uiso 1 1 d .
H2 H 0.121(4) -0.082(4) 0.070(2) 0.041(14) Uiso 1 1 d .
H12 H 0.119(4) 0.434(5) 0.066(3) 0.050(16) Uiso 1 1 d .
H4 H 0.365(5) 0.378(5) 0.100(3) 0.06(2) Uiso 1 1 d .
H8 H 0.430(4) 0.686(4) 0.120(2) 0.039(14) Uiso 1 1 d .
H9 H -0.073(4) 0.684(4) 0.067(2) 0.028(15) Uiso 1 1 d .

loop_
_atom_site_aniso_label
_atom_site_aniso_U_11
_atom_site_aniso_U_22
_atom_site_aniso_U_33
_atom_site_aniso_U_23
_atom_site_aniso_U_13
_atom_site_aniso_U_12
N2 0.0244(19) 0.0160(17) 0.0208(17) 0.0000(14) -0.0026(14) 0.0121(15)
C10 0.026(2) 0.025(2) 0.027(2) 0.0005(18) 0.0006(18) 0.018(2)
N3 0.0208(18) 0.0161(18) 0.032(2) 0.0030(15) 0.0031(16) 0.0093(15)
C13 0.018(2) 0.017(2) 0.021(2) 0.0003(17) -0.0029(17) 0.0042(18)
O1 0.0217(16) 0.0204(16) 0.0483(19) 0.0015(13) 0.0003(14) 0.0128(14)
C6 0.025(2) 0.019(2) 0.020(2) -0.0002(17) -0.0022(17) 0.0113(18)
C11 0.024(2) 0.017(2) 0.026(2) 0.0010(17) 0.0008(18) 0.0109(18)
N5 0.0201(19) 0.0172(17) 0.0261(18) 0.0031(14) 0.0032(14) 0.0110(15)
C16 0.027(2) 0.028(2) 0.019(2) -0.0022(19) 0.0006(18) 0.017(2)
O6 0.0145(17) 0.0107(17) 0.116(4) -0.0007(19) 0.0075(19) 0.0017(15)
O8 0.047(2) 0.051(2) 0.0337(19) 0.0001(15) 0.0018(15) 0.0402(19)
C9 0.026(2) 0.018(2) 0.022(2) 0.0046(17) 0.0041(18) 0.0135(19)
N4 0.0194(19) 0.0204(18) 0.0234(18) 0.0005(15) -0.0015(15) 0.0074(15)
C18 0.027(2) 0.021(2) 0.0182(19) -0.0007(16) 0.0033(17) 0.018(2)
O12 0.0343(18) 0.0143(15) 0.0278(16) 0.0007(13) 0.0023(13) 0.0126(14)
N1 0.0200(19) 0.0159(18) 0.041(2) 0.0004(16) -0.0017(17) 0.0080(16)
C2 0.021(2) 0.024(2) 0.020(2) 0.0015(17) 0.0003(17) 0.0130(19)
O4 0.0167(17) 0.0257(18) 0.0285(16) -0.0004(14) -0.0028(14) 0.0034(15)
O10 0.0286(17) 0.0171(16) 0.0472(19) 0.0089(14) 0.0094(14) 0.0121(14)
C21 0.028(2) 0.027(2) 0.026(2) -0.0043(19) -0.0033(19) 0.021(2)
O9 0.0170(18) 0.0256(17) 0.053(2) 0.0120(15) 0.0062(16) 0.0110(15)
C3 0.018(2) 0.027(2) 0.038(3) 0.003(2) -0.0008(19) 0.013(2)
N6 0.025(2) 0.0200(19) 0.0214(18) -0.0010(14) 0.0002(15) 0.0124(16)
O5 0.0220(18) 0.0172(17) 0.108(3) 0.0028(19) -0.007(2) 0.0066(15)
C17 0.031(2) 0.015(2) 0.021(2) -0.0017(16) 0.0058(18) 0.0118(19)
O3 0.0276(18) 0.0381(19) 0.0364(19) 0.0167(15) 0.0056(15) 0.0130(15)
C5 0.023(2) 0.019(2) 0.029(2) 0.0032(18) 0.0006(18) 0.014(2)
C4 0.019(2) 0.018(2) 0.028(2) 0.0020(18) 0.0006(18) 0.0083(18)
C14 0.012(2) 0.013(2) 0.034(3) 0.0028(18) 0.0011(18) 0.0018(17)
O7 0.040(2) 0.047(2) 0.0331(18) 0.0005(15) -0.0071(15) 0.0307(18)
O2 0.0306(18) 0.0145(17) 0.088(3) 0.0158(17) 0.0170(19) 0.0159(15)
O11 0.076(3) 0.0245(17) 0.037(2) 0.0019(15) -0.0216(18) 0.0232(18)
C12 0.019(2) 0.016(2) 0.034(2) 0.0027(18) 0.0021(19) 0.0058(19)
C20 0.020(2) 0.015(2) 0.022(2) -0.0013(16) -0.0026(17) 0.0076(18)
C19 0.023(2) 0.018(2) 0.028(2) -0.0050(18) 0.0029(18) 0.0131(19)
C1 0.018(2) 0.030(3) 0.037(2) -0.003(2) 0.0001(19) 0.014(2)
C7 0.019(2) 0.0111(19) 0.031(2) 0.0036(17) 0.0011(18) 0.0093(17)
C15 0.030(3) 0.030(3) 0.033(2) 0.002(2) 0.001(2) 0.014(2)
C8 0.034(3) 0.021(2) 0.033(2) 0.0004(19) 0.004(2) 0.013(2)

loop_
_atom_type_symbol
_atom_type_description
_atom_type_scat_dispersion_real
_atom_type_scat_dispersion_imag
_atom_type_scat_source
C C 0.0033 0.0000 'International Tables Vol C Tables 4.2.6.8 and 6.1.1.4'
H H 0.0000 0.0000 'International Tables Vol C Tables 4.2.6.8 and 6.1.1.4'
N N 0.0061 0.0000 'International Tables Vol C Tables 4.2.6.8 and 6.1.1.4'
O O 0.0106 0.0000 'International Tables Vol C Tables 4.2.6.8 and 6.1.1.4'

loop_
_geom_angle_atom_site_label_1
_geom_angle_atom_site_label_2
_geom_angle_atom_site_label_3
_geom_angle
C2 N2 C6 118.9(3)
N3 C10 C9 122.6(4)
N3 C10 H10 118.7
C9 C10 H10 118.7
C10 N3 C11 117.9(3)
N4 C13 C11 120.8(4)
N4 C13 C14 116.5(3)
C11 C13 C14 122.4(4)
N2 C6 C4 120.9(4)
N2 C6 C7 115.3(3)
C4 C6 C7 123.8(4)
N3 C11 C13 120.5(4)
N3 C11 C12 118.1(3)
C13 C11 C12 121.4(4)
C17 N5 C18 118.6(3)
N6 C16 C17 118.7(4)
N6 C16 C15 120.8(4)
C17 C16 C15 120.6(4)
C12 O6 H6 112(4)
C14 O8 H8 111(3)
N4 C9 C10 119.3(4)
N4 C9 C8 119.0(4)
C10 C9 C8 121.7(4)
C9 N4 C13 118.9(3)
N5 C18 C20 120.0(4)
N5 C18 C19 118.8(3)
C20 C18 C19 121.1(4)
C21 O12 H12 112(4)
C3 N1 C4 118.1(3)
N2 C2 C3 119.4(4)
N2 C2 C1 119.6(4)
C3 C2 C1 121.0(4)
C7 O4 H4 103(4)
O11 C21 O12 125.5(4)
O11 C21 C20 122.0(4)
O12 C21 C20 112.4(4)
C19 O9 H9 109(4)
N1 C3 C2 122.5(4)
N1 C3 H3 118.8
C2 C3 H3 118.8
C16 N6 C20 119.4(3)
N5 C17 C16 122.2(4)
N5 C17 H17 118.9
C16 C17 H17 118.9
O1 C5 O2 127.6(4)
O1 C5 C4 122.3(4)
O2 C5 C4 110.1(4)
N1 C4 C6 120.2(4)
N1 C4 C5 118.4(3)
C6 C4 C5 121.5(4)
O7 C14 O8 125.9(4)
O7 C14 C13 121.0(4)
O8 C14 C13 113.0(4)
C5 O2 H2 119(3)
O5 C12 O6 126.3(4)
O5 C12 C11 121.8(4)
O6 C12 C11 111.8(4)
N6 C20 C18 121.1(4)
N6 C20 C21 115.3(3)
C18 C20 C21 123.6(4)
O10 C19 O9 124.9(4)
O10 C19 C18 122.7(4)
O9 C19 C18 112.4(4)
C2 C1 H1A 109.5
C2 C1 H1B 109.5
H1A C1 H1B 109.5
C2 C1 H1C 109.5
H1A C1 H1C 109.5
H1B C1 H1C 109.5
O3 C7 O4 126.0(4)
O3 C7 C6 121.6(4)
O4 C7 C6 112.3(3)
C16 C15 H15A 109.5
C16 C15 H15B 109.5
H15A C15 H15B 109.5
C16 C15 H15C 109.5
H15A C15 H15C 109.5
H15B C15 H15C 109.5
C9 C8 H8A 109.5
C9 C8 H8B 109.5
H8A C8 H8B 109.5
C9 C8 H8C 109.5
H8A C8 H8C 109.5
H8B C8 H8C 109.5

loop_
_geom_bond_atom_site_label_1
_geom_bond_atom_site_label_2
_geom_bond_distance
N2 C2 1.319(5)
N2 C6 1.347(5)
C10 N3 1.320(5)
C10 C9 1.391(6)
C10 H10 0.9500
N3 C11 1.345(5)
C13 N4 1.348(5)
C13 C11 1.383(5)
C13 C14 1.516(6)
O1 C5 1.201(5)
C6 C4 1.386(6)
C6 C7 1.509(5)
C11 C12 1.506(6)
N5 C17 1.308(5)
N5 C18 1.345(5)
C16 N6 1.330(5)
C16 C17 1.416(6)
C16 C15 1.484(6)
O6 C12 1.284(5)
O6 H6 0.80(5)
O8 C14 1.302(5)
O8 H8 0.87(5)
C9 N4 1.331(5)
C9 C8 1.494(6)
C18 C20 1.388(6)
C18 C19 1.482(6)
O12 C21 1.306(5)
O12 H12 0.86(6)
N1 C3 1.314(5)
N1 C4 1.339(5)
C2 C3 1.398(6)
C2 C1 1.505(6)
O4 C7 1.321(5)
O4 H4 0.78(6)
O10 C19 1.204(5)
C21 O11 1.205(5)
C21 C20 1.505(6)
O9 C19 1.310(5)
O9 H9 0.72(5)
C3 H3 0.9500
N6 C20 1.338(5)
O5 C12 1.198(5)
C17 H17 0.9500
O3 C7 1.199(5)
C5 O2 1.291(5)
C5 C4 1.519(6)
C14 O7 1.189(5)
O2 H2 0.85(5)
C1 H1A 0.9800
C1 H1B 0.9800
C1 H1C 0.9800
C15 H15A 0.9800
C15 H15B 0.9800
C15 H15C 0.9800
C8 H8A 0.9800
C8 H8B 0.9800
C8 H8C 0.9800
